data_2240609
loop_
_publ_author_name
'Mghandef, Marwa'
'Boughzala, Habib'

_publ_section_title
;
 Crystal structure of bis(2-amino-5-chloropyridinium)
 tetrachloridocobaltate(II)
;
_journal_issue 5
_journal_name_full 'Acta Crystallographica Section E'
_journal_page_first 555
_journal_page_last 557
_journal_paper_doi 10.1107/S2056989015007707
_journal_volume 71
_journal_year 2015
_chemical_formula_iupac '(C5 H6 Cl N2)2 [Co Cl4]'
_chemical_formula_moiety '2(C5 H6 Cl N2 +), Cl4 Co 2-'
_chemical_formula_sum 'C10 H12 Cl6 Co N4'
_chemical_formula_weight 459.87
_chemical_name_systematic
;
Bis(2-amino-5-chloropyridinium) tetrachloridocobaltate(II)
;
_space_group_IT_number 14
_symmetry_cell_setting monoclinic
_symmetry_space_group_name_Hall '-P 2ybc'
_symmetry_space_group_name_H-M 'P 1 21/c 1'
_atom_sites_solution_hydrogens geom
_atom_sites_solution_primary direct
_atom_sites_solution_secondary difmap
_audit_creation_method SHELXL-97
_cell_angle_alpha 90.00
_cell_angle_beta 92.858(3)
_cell_angle_gamma 90.00
_cell_formula_units_Z 4
_cell_length_a 13.519(2)
_cell_length_b 14.945(3)
_cell_length_c 8.725(2)
_cell_measurement_reflns_used 25
_cell_measurement_temperature 298(2)
_cell_measurement_theta_max 15
_cell_measurement_theta_min 10
_cell_volume 1760.6(6)
_computing_cell_refinement
;
CAD-4 EXPRESS (Enraf--Nonius, 1994)
;
_computing_data_collection
;
CAD-4 EXPRESS (Enraf--Nonius, 1994)
;
_computing_data_reduction
;
XCAD4 (Harms & Wocadlo, 1995)
;
_computing_molecular_graphics
;
DIAMOND (Brandenburg, 2008)
;
_computing_publication_material
;
publCIF (Westrip, 2010)
;
_computing_structure_refinement
;
SHELXL97 (Sheldrick, 2008)
;
_computing_structure_solution
;
SHELXS97 (Sheldrick, 2008)
;
_diffrn_ambient_temperature 298(2)
_diffrn_measured_fraction_theta_full 0.969
_diffrn_measured_fraction_theta_max 0.969
_diffrn_measurement_device_type 'Enraf--Nonius CAD-4'
_diffrn_measurement_method 'non-profiled \w/2\t scans'
_diffrn_radiation_monochromator graphite
_diffrn_radiation_source 'fine-focus sealed tube'
_diffrn_radiation_type MoK\a
_diffrn_radiation_wavelength 0.71073
_diffrn_reflns_av_R_equivalents 0.0388
_diffrn_reflns_av_sigmaI/netI 0.0709
_diffrn_reflns_limit_h_max 17
_diffrn_reflns_limit_h_min -17
_diffrn_reflns_limit_k_max 1
_diffrn_reflns_limit_k_min -19
_diffrn_reflns_limit_l_max 5
_diffrn_reflns_limit_l_min -11
_diffrn_reflns_number 6241
_diffrn_reflns_theta_full 26.96
_diffrn_reflns_theta_max 26.96
_diffrn_reflns_theta_min 2.03
_diffrn_standards_decay_% 6
_diffrn_standards_interval_time 120
_diffrn_standards_number 2
_exptl_absorpt_coefficient_mu 1.881
_exptl_absorpt_correction_T_max 0.6489
_exptl_absorpt_correction_T_min 0.4232
_exptl_absorpt_correction_type psi-scan
_exptl_absorpt_process_details
;
(North <i>et al.</i>, 1968)
;
_exptl_crystal_colour blue
_exptl_crystal_density_diffrn 1.735
_exptl_crystal_density_method 'not measured'
_exptl_crystal_description prism
_exptl_crystal_F_000 916
_exptl_crystal_size_max 0.5
_exptl_crystal_size_mid 0.3
_exptl_crystal_size_min 0.2
_refine_diff_density_max 0.519
_refine_diff_density_min -0.335
_refine_ls_extinction_method none
_refine_ls_goodness_of_fit_ref 0.990
_refine_ls_hydrogen_treatment noref
_refine_ls_matrix_type full
_refine_ls_number_parameters 190
_refine_ls_number_reflns 3707
_refine_ls_number_restraints 0
_refine_ls_restrained_S_all 0.990
_refine_ls_R_factor_all 0.1034
_refine_ls_R_factor_gt 0.0412
_refine_ls_shift/su_max 0.000
_refine_ls_shift/su_mean 0.000
_refine_ls_structure_factor_coef Fsqd
_refine_ls_weighting_details 'calc w=1/[\s^2^(Fo^2^)+(0.0443P)^2^+0.0000P] where P=(Fo^2^+2Fc^2^)/3'
_refine_ls_weighting_scheme calc
_refine_ls_wR_factor_gt 0.0909
_refine_ls_wR_factor_ref 0.1091
_reflns_number_gt 2121
_reflns_number_total 3707
_reflns_threshold_expression I>2sigma(I)
_cod_data_source_file wm5146sup1.cf
_cod_data_source_block I
_cod_original_sg_symbol_H-M 'P 21/c'
_cod_original_formula_sum 'C10 H12 Cl6 Co1 N4'
_cod_database_code 2240609
_cod_database_fobs_code 2240609

loop_
_symmetry_equiv_pos_as_xyz
'x, y, z'
'-x, y+1/2, -z+1/2'
'-x, -y, -z'
'x, -y-1/2, z-1/2'

loop_
_atom_site_type_symbol
_atom_site_label
_atom_site_fract_x
_atom_site_fract_y
_atom_site_fract_z
_atom_site_U_iso_or_equiv
_atom_site_adp_type
_atom_site_calc_flag
_atom_site_refinement_flags
_atom_site_occupancy
_atom_site_symmetry_multiplicity
Co Co 0.75262(3) 0.48488(3) 0.01742(6) 0.03927(16) Uani d . 1 1
Cl Cl1 0.66040(7) 0.47789(7) -0.20888(12) 0.0475(3) Uani d . 1 1
Cl Cl2 0.64020(8) 0.48540(8) 0.20135(13) 0.0580(3) Uani d . 1 1
Cl Cl3 0.85951(8) 0.60044(7) 0.05556(14) 0.0580(3) Uani d . 1 1
Cl Cl4 0.84305(8) 0.35504(7) 0.03059(15) 0.0690(4) Uani d . 1 1
Cl Cl5 0.83772(8) 0.37281(8) 0.53616(14) 0.0646(3) Uani d . 1 1
Cl Cl6 0.68358(8) 0.75291(9) 0.29194(14) 0.0672(4) Uani d . 1 1
N N1 0.9792(2) 0.7278(2) 0.7188(4) 0.0616(11) Uani d . 1 1
H H1A 1.0247 0.7306 0.7912 0.074 Uiso calc R 1 1
H H1B 0.9565 0.7762 0.6768 0.074 Uiso calc R 1 1
N N2 0.9798(2) 0.5740(2) 0.7372(4) 0.0430(8) Uani d . 1 1
H HN2 1.0261 0.5790 0.8078 0.052 Uiso calc R 1 1
N N3 0.4647(2) 0.8197(2) 0.5514(4) 0.0444(8) Uani d . 1 1
H HN3 0.4394 0.8686 0.5834 0.053 Uiso calc R 1 1
N N4 0.3491(2) 0.7428(2) 0.6902(4) 0.0557(9) Uani d . 1 1
H H4A 0.3264 0.7931 0.7210 0.067 Uiso calc R 1 1
H H4B 0.3233 0.6935 0.7195 0.067 Uiso calc R 1 1
C C1 0.8770(3) 0.4802(3) 0.5868(5) 0.0427(9) Uani d . 1 1
C C2 0.8694(3) 0.6385(3) 0.5537(5) 0.0498(11) Uani d . 1 1
H H2 0.8425 0.6887 0.5045 0.060 Uiso calc R 1 1
C C3 0.8370(3) 0.5557(3) 0.5125(5) 0.0503(11) Uani d . 1 1
H H3 0.7880 0.5492 0.4346 0.060 Uiso calc R 1 1
C C4 0.9472(3) 0.4907(2) 0.6989(5) 0.0458(10) Uani d . 1 1
H H4 0.9736 0.4411 0.7504 0.055 Uiso calc R 1 1
C C5 0.9440(3) 0.6484(2) 0.6714(5) 0.0418(9) Uani d . 1 1
C C6 0.5837(3) 0.7483(3) 0.4092(4) 0.0451(10) Uani d . 1 1
C C7 0.5437(3) 0.6658(3) 0.4521(5) 0.0550(11) Uani d . 1 1
H H7 0.5707 0.6129 0.4168 0.066 Uiso calc R 1 1
C C8 0.4669(3) 0.6625(3) 0.5436(5) 0.0536(11) Uani d . 1 1
H H8 0.4413 0.6075 0.5720 0.064 Uiso calc R 1 1
C C9 0.4253(3) 0.7413(3) 0.5959(4) 0.0444(10) Uani d . 1 1
C C10 0.5418(3) 0.8250(3) 0.4591(4) 0.0433(9) Uani d . 1 1
H H10 0.5659 0.8804 0.4301 0.052 Uiso calc R 1 1

loop_
_atom_site_aniso_label
_atom_site_aniso_U_11
_atom_site_aniso_U_22
_atom_site_aniso_U_33
_atom_site_aniso_U_12
_atom_site_aniso_U_13
_atom_site_aniso_U_23
Co 0.0394(3) 0.0288(3) 0.0492(4) -0.0023(2) -0.0018(2) -0.0013(3)
Cl1 0.0502(5) 0.0460(6) 0.0459(6) 0.0005(5) -0.0002(4) 0.0005(5)
Cl2 0.0679(6) 0.0542(7) 0.0534(7) -0.0144(5) 0.0158(5) -0.0045(6)
Cl3 0.0587(6) 0.0409(6) 0.0740(8) -0.0159(5) -0.0008(5) -0.0049(6)
Cl4 0.0673(7) 0.0336(6) 0.1025(10) 0.0110(5) -0.0328(7) -0.0098(6)
Cl5 0.0688(7) 0.0414(6) 0.0842(9) -0.0114(5) 0.0087(6) -0.0175(6)
Cl6 0.0545(6) 0.0911(10) 0.0556(7) 0.0035(6) -0.0007(5) 0.0019(7)
N1 0.072(2) 0.031(2) 0.079(3) -0.0005(17) -0.020(2) 0.0032(19)
N2 0.0468(17) 0.0315(18) 0.050(2) 0.0029(14) -0.0070(15) 0.0019(16)
N3 0.058(2) 0.0224(16) 0.052(2) 0.0068(15) -0.0028(17) -0.0015(16)
N4 0.060(2) 0.048(2) 0.058(2) -0.0021(17) -0.0021(19) 0.0081(19)
C1 0.046(2) 0.035(2) 0.048(2) -0.0022(18) 0.0102(18) -0.008(2)
C2 0.049(2) 0.041(2) 0.058(3) 0.0069(19) -0.009(2) 0.010(2)
C3 0.044(2) 0.050(3) 0.055(3) 0.0022(19) -0.0083(19) -0.002(2)
C4 0.054(2) 0.025(2) 0.058(3) 0.0077(17) 0.005(2) 0.003(2)
C5 0.044(2) 0.031(2) 0.051(3) 0.0023(17) 0.0027(18) 0.006(2)
C6 0.049(2) 0.048(3) 0.038(2) 0.0016(19) -0.0102(18) -0.001(2)
C7 0.082(3) 0.035(2) 0.048(3) 0.007(2) -0.002(2) -0.001(2)
C8 0.080(3) 0.032(2) 0.049(3) -0.006(2) 0.003(2) 0.005(2)
C9 0.050(2) 0.037(2) 0.045(2) -0.0010(18) -0.0099(19) 0.006(2)
C10 0.049(2) 0.037(2) 0.043(2) -0.0078(18) -0.0065(19) 0.0046(19)

loop_
_atom_type_symbol
_atom_type_description
_atom_type_scat_dispersion_real
_atom_type_scat_dispersion_imag
_atom_type_scat_source
C C 0.0033 0.0016 'International Tables Vol C Tables 4.2.6.8 and 6.1.1.4'
H H 0.0000 0.0000 'International Tables Vol C Tables 4.2.6.8 and 6.1.1.4'
Cl Cl 0.1484 0.1585 'International Tables Vol C Tables 4.2.6.8 and 6.1.1.4'
Co Co 0.3494 0.9721 'International Tables Vol C Tables 4.2.6.8 and 6.1.1.4'
N N 0.0061 0.0033 'International Tables Vol C Tables 4.2.6.8 and 6.1.1.4'

loop_
_geom_angle_atom_site_label_1
_geom_angle_atom_site_label_2
_geom_angle_atom_site_label_3
_geom_angle
Cl2 Co Cl3 109.81(5)
Cl2 Co Cl1 104.84(5)
Cl3 Co Cl1 118.58(5)
Cl2 Co Cl4 110.02(5)
Cl3 Co Cl4 107.65(5)
Cl1 Co Cl4 105.73(4)
C5 N1 H1A 120.0
C5 N1 H1B 120.0
H1A N1 H1B 120.0
C5 N2 C4 123.6(3)
C5 N2 HN2 118.2
C4 N2 HN2 118.2
C10 N3 C9 123.3(3)
C10 N3 HN3 118.4
C9 N3 HN3 118.4
C9 N4 H4A 120.0
C9 N4 H4B 120.0
H4A N4 H4B 120.0
C4 C1 C3 119.2(4)
C4 C1 Cl5 119.4(3)
C3 C1 Cl5 121.4(3)
C3 C2 C5 119.9(4)
C3 C2 H2 120.0
C5 C2 H2 120.0
C2 C3 C1 120.1(4)
C2 C3 H3 119.9
C1 C3 H3 119.9
C1 C4 N2 119.9(4)
C1 C4 H4 120.1
N2 C4 H4 120.1
N2 C5 N1 119.5(3)
N2 C5 C2 117.2(3)
N1 C5 C2 123.3(3)
C10 C6 C7 118.8(4)
C10 C6 Cl6 120.2(3)
C7 C6 Cl6 120.9(3)
C8 C7 C6 120.7(4)
C8 C7 H7 119.7
C6 C7 H7 119.7
C7 C8 C9 120.1(4)
C7 C8 H8 120.0
C9 C8 H8 120.0
N4 C9 N3 118.9(4)
N4 C9 C8 123.1(4)
N3 C9 C8 117.9(4)
N3 C10 C6 119.2(4)
N3 C10 H10 120.4
C6 C10 H10 120.4

loop_
_geom_bond_atom_site_label_1
_geom_bond_atom_site_label_2
_geom_bond_distance
_geom_bond_publ_flag
Co Cl2 2.2645(12) y
Co Cl3 2.2657(11) y
Co Cl1 2.2843(12) y
Co Cl4 2.2934(12) y
Cl5 C1 1.741(4) ?
Cl6 C6 1.735(4) ?
N1 C5 1.337(5) ?
N1 H1A 0.8600 ?
N1 H1B 0.8600 ?
N2 C5 1.331(4) ?
N2 C4 1.357(5) ?
N2 HN2 0.8600 ?
N3 C10 1.351(5) ?
N3 C9 1.352(5) ?
N3 HN3 0.8600 ?
N4 C9 1.351(5) ?
N4 H4A 0.8600 ?
N4 H4B 0.8600 ?
C1 C4 1.337(5) ?
C1 C3 1.397(6) ?
C2 C3 1.355(6) ?
C2 C5 1.410(5) ?
C2 H2 0.9300 ?
C3 H3 0.9300 ?
C4 H4 0.9300 ?
C6 C10 1.360(5) ?
C6 C7 1.405(6) ?
C7 C8 1.342(6) ?
C7 H7 0.9300 ?
C8 C9 1.392(6) ?
C8 H8 0.9300 ?
C10 H10 0.9300 ?

loop_
_geom_hbond_atom_site_label_D
_geom_hbond_atom_site_label_H
_geom_hbond_atom_site_label_A
_geom_hbond_site_symmetry_A
_geom_hbond_distance_DH
_geom_hbond_distance_HA
_geom_hbond_distance_DA
_geom_hbond_angle_DHA
N1 H1A Cl4 3_766 0.860 2.641 3.400(4) 147.94
N1 H1B Cl3 4_576 0.860 2.470 3.317(3) 168.71
N2 HN2 Cl4 3_766 0.860 2.417 3.238(3) 159.98
N3 HN3 Cl1 2_655 0.860 2.415 3.251(3) 164.25
N4 H4A Cl1 2_655 0.860 2.769 3.519(4) 146.60
N4 H4B Cl2 3_666 0.860 2.799 3.541(4) 145.38
